data_4135602
loop_
_publ_author_name
'Benz, Maximilian'
'Klap\"otke, Thomas M'
'Krumm, Burkhard'
'Lommel, Marcus'
'Stierstorfer, J\"org'

_publ_section_title
;
 Nitrocarbamoyl Azide O<sub>2</sub>NN(H)C(O)N<sub>3</sub>: A Stable but
 Highly Energetic Member of the Carbonyl Azide Family.
;
_journal_issue 3
_journal_name_full 'Journal of the American Chemical Society'
_journal_page_first 1323
_journal_page_last 1327
_journal_paper_doi 10.1021/jacs.0c12507
_journal_volume 143
_journal_year 2021
_chemical_formula_moiety 'C H2 N5 Na O4'
_chemical_formula_sum 'C H2 N5 Na O4'
_chemical_formula_weight 171.07
_chemical_name_common 'sodium nitrocarbamoylazide monohydrate'
_chemical_name_systematic
;
sodium nitrocarbamoylazide monohydrate
;
_space_group_IT_number 14
_space_group_name_Hall '-P 2ybc'
_space_group_name_H-M_alt 'P 1 21/c 1'
_symmetry_cell_setting monoclinic
_symmetry_Int_Tables_number 14
_symmetry_space_group_name_Hall '-P 2ybc'
_symmetry_space_group_name_H-M 'P 1 21/c 1'
_atom_sites_solution_hydrogens difmap
_audit_creation_date
;
'Tue Jan 24 20:30:13 2017'
;
_audit_creation_method SHELXL-2013
_audit_update_record 25.01.2017
_cell_angle_alpha 90
_cell_angle_beta 105.130(8)
_cell_angle_gamma 90
_cell_formula_units_Z 4
_cell_length_a 11.9484(9)
_cell_length_b 3.6295(2)
_cell_length_c 14.0899(10)
_cell_measurement_reflns_used 1201
_cell_measurement_temperature 173(2)
_cell_measurement_theta_max 31.1770
_cell_measurement_theta_min 5.1820
_cell_volume 589.85(7)
_computing_cell_refinement
;
CrysAlisPro, Agilent Technologies,
Version 1.171.37.33 (release 27-03-2014 CrysAlis171 .NET)
(compiled Mar 27 2014,17:12:48)
;
_computing_data_collection
;
CrysAlisPro, Agilent Technologies,
Version 1.171.37.33 (release 27-03-2014 CrysAlis171 .NET)
(compiled Mar 27 2014,17:12:48)
;
_computing_data_reduction
;
CrysAlisPro, Agilent Technologies,
Version 1.171.37.33 (release 27-03-2014 CrysAlis171 .NET)
(compiled Mar 27 2014,17:12:48)
;
_computing_structure_refinement 'SHELXL-2013 (Sheldrick, 2013)'
_diffrn_ambient_temperature 173(2)
_diffrn_detector 'CCD plate'
_diffrn_detector_area_resol_mean 15.9809
_diffrn_detector_type Sapphire3
_diffrn_measured_fraction_theta_full 0.994
_diffrn_measured_fraction_theta_max 0.995
_diffrn_measurement_details
;
#__ type_ start__ end____ width___ exp.time_
  1 omega   21.00   73.00   1.0000    7.0000
omega____ theta____ kappa____ phi______ frames
    -       29.9494  -99.0000  -90.0000 52

#__ type_ start__ end____ width___ exp.time_
  2 omega    3.00   97.00   1.0000    7.0000
omega____ theta____ kappa____ phi______ frames
    -       29.9494   38.0000  150.0000 94

#__ type_ start__ end____ width___ exp.time_
  3 omega   29.00   75.00   1.0000    7.0000
omega____ theta____ kappa____ phi______ frames
    -       29.9494  -99.0000  150.0000 46

#__ type_ start__ end____ width___ exp.time_
  4 omega  -46.00   73.00   1.0000    7.0000
omega____ theta____ kappa____ phi______ frames
    -       29.9494  -19.0000  150.0000 119

#__ type_ start__ end____ width___ exp.time_
  5 omega   44.00  108.00   1.0000    7.0000
omega____ theta____ kappa____ phi______ frames
    -       29.9494  179.0000  120.0000 64

#__ type_ start__ end____ width___ exp.time_
  6 omega  -76.00  -34.00   1.0000    7.0000
omega____ theta____ kappa____ phi______ frames
    -      -28.8557 -179.0000 -150.0000 42

#__ type_ start__ end____ width___ exp.time_
  7 omega  -90.00  -64.00   1.0000    7.0000
omega____ theta____ kappa____ phi______ frames
    -      -28.8557 -179.0000    0.0000 26

;
_diffrn_measurement_device 'four-circle diffractometer'
_diffrn_measurement_device_type 'Xcalibur, Sapphire3'
_diffrn_measurement_method '\w scans'
_diffrn_orient_matrix_UB_11 0.0078374000
_diffrn_orient_matrix_UB_12 0.0864074000
_diffrn_orient_matrix_UB_13 -0.0429655000
_diffrn_orient_matrix_UB_21 0.0344726000
_diffrn_orient_matrix_UB_22 -0.1505754000
_diffrn_orient_matrix_UB_23 -0.0076487000
_diffrn_orient_matrix_UB_31 -0.0503550000
_diffrn_orient_matrix_UB_32 -0.0896354000
_diffrn_orient_matrix_UB_33 -0.0285047000
_diffrn_radiation_monochromator graphite
_diffrn_radiation_probe x-ray
_diffrn_radiation_type MoK\a
_diffrn_radiation_wavelength 0.71073
_diffrn_reflns_av_R_equivalents 0.0269
_diffrn_reflns_av_sigmaI/netI 0.0551
_diffrn_reflns_av_unetI/netI 0.0270
_diffrn_reflns_Laue_measured_fraction_full 0.994
_diffrn_reflns_Laue_measured_fraction_max 0.995
_diffrn_reflns_limit_h_max 9
_diffrn_reflns_limit_h_min -14
_diffrn_reflns_limit_k_max 4
_diffrn_reflns_limit_k_min -4
_diffrn_reflns_limit_l_max 17
_diffrn_reflns_limit_l_min -17
_diffrn_reflns_number 4048
_diffrn_reflns_point_group_measured_fraction_full 0.994
_diffrn_reflns_point_group_measured_fraction_max 0.995
_diffrn_reflns_theta_full 25.242
_diffrn_reflns_theta_max 25.989
_diffrn_reflns_theta_min 5.198
_diffrn_source 'Enhance (Mo) X-ray Source'
_exptl_absorpt_coefficient_mu 0.242
_exptl_absorpt_correction_T_max 1.00000
_exptl_absorpt_correction_T_min 0.87374
_exptl_absorpt_correction_type multi-scan
_exptl_absorpt_process_details
;
CrysAlisPro, Agilent Technologies,
Version 1.171.37.33 (release 27-03-2014 CrysAlis171 .NET)
(compiled Mar 27 2014,17:12:48)
Empirical absorption correction using spherical harmonics,
 implemented in SCALE3 ABSPACK scaling algorithm.
;
_exptl_crystal_colour colorless
_exptl_crystal_density_diffrn 1.926
_exptl_crystal_description rod
_exptl_crystal_F_000 344
_exptl_crystal_size_max 0.400
_exptl_crystal_size_mid 0.150
_exptl_crystal_size_min 0.020
_refine_diff_density_max 0.224
_refine_diff_density_min -0.273
_refine_diff_density_rms 0.054
_refine_ls_extinction_method none
_refine_ls_goodness_of_fit_ref 1.081
_refine_ls_hydrogen_treatment refall
_refine_ls_matrix_type full
_refine_ls_number_parameters 108
_refine_ls_number_reflns 1157
_refine_ls_number_restraints 0
_refine_ls_restrained_S_all 1.081
_refine_ls_R_factor_all 0.0392
_refine_ls_R_factor_gt 0.0297
_refine_ls_shift/su_max 0.001
_refine_ls_shift/su_mean 0.000
_refine_ls_structure_factor_coef Fsqd
_refine_ls_weighting_details 'w=1/[\s^2^(Fo^2^)+(0.0385P)^2^+0.0330P] where P=(Fo^2^+2Fc^2^)/3'
_refine_ls_weighting_scheme calc
_refine_ls_wR_factor_gt 0.0685
_refine_ls_wR_factor_ref 0.0761
_reflns_Friedel_coverage 0.000
_reflns_number_gt 948
_reflns_number_total 1157
_reflns_threshold_expression 'I > 2\s(I)'
_cod_data_source_file ja0c12507_si_001.cif
_cod_data_source_block mx033
_cod_database_code 4135602
_shelx_space_group_comment
;
The symmetry employed for this shelxl refinement is uniquely defined
by the following loop, which should always be used as a source of
symmetry information in preference to the above space-group names.
They are only intended as comments.
;
_shelx_estimated_absorpt_t_min 0.909
_shelx_estimated_absorpt_t_max 0.995
_shelxl_version_number 2013-4

loop_
_space_group_symop_operation_xyz
'x, y, z'
'-x, y+1/2, -z+1/2'
'-x, -y, -z'
'x, -y-1/2, z-1/2'

loop_
_atom_site_label
_atom_site_type_symbol
_atom_site_fract_x
_atom_site_fract_y
_atom_site_fract_z
_atom_site_U_iso_or_equiv
_atom_site_adp_type
_atom_site_occupancy
_atom_site_site_symmetry_order
_atom_site_calc_flag
_atom_site_refinement_flags_posn
_atom_site_refinement_flags_adp
_atom_site_refinement_flags_occupancy
_atom_site_disorder_assembly
_atom_site_disorder_group
O4 O 0.71286(11) -0.2274(3) 0.50549(9) 0.0224(3) Uani 1 1 d . . . . .
H42 H 0.728(2) -0.149(7) 0.5652(18) 0.062(8) Uiso 1 1 d . . . . .
H41 H 0.776(2) -0.240(6) 0.4936(18) 0.054(8) Uiso 1 1 d . . . . .
Na Na 0.60495(6) 0.27159(16) 0.42185(5) 0.0247(2) Uani 1 1 d . . . . .
O2 O 0.59716(9) 0.0555(3) 0.25038(8) 0.0253(3) Uani 1 1 d . . . . .
O1 O 0.78442(10) 0.3558(3) 0.36223(8) 0.0253(3) Uani 1 1 d . . . . .
N2 N 0.61944(11) 0.2343(3) 0.18321(10) 0.0183(3) Uani 1 1 d . . . . .
O3 O 0.54718(9) 0.2490(3) 0.09976(8) 0.0251(3) Uani 1 1 d . . . . .
C1 C 0.79276(12) 0.4449(4) 0.28145(11) 0.0170(3) Uani 1 1 d . . . . .
N1 N 0.71871(10) 0.4158(4) 0.18921(9) 0.0182(3) Uani 1 1 d . . . . .
N3 N 0.89450(11) 0.6253(4) 0.26745(9) 0.0210(3) Uani 1 1 d . . . . .
N4 N 0.96751(12) 0.6821(4) 0.34834(10) 0.0234(3) Uani 1 1 d . . . . .
N5 N 1.03861(14) 0.7444(5) 0.41560(12) 0.0376(4) Uani 1 1 d . . . . .

loop_
_atom_site_aniso_label
_atom_site_aniso_U_11
_atom_site_aniso_U_22
_atom_site_aniso_U_33
_atom_site_aniso_U_23
_atom_site_aniso_U_13
_atom_site_aniso_U_12
O4 0.0211(6) 0.0272(7) 0.0195(6) -0.0025(5) 0.0065(5) -0.0009(5)
Na 0.0260(4) 0.0212(4) 0.0264(4) -0.0005(2) 0.0058(3) 0.0005(2)
O2 0.0253(6) 0.0237(7) 0.0297(7) 0.0028(5) 0.0123(5) -0.0025(5)
O1 0.0256(6) 0.0349(7) 0.0162(6) 0.0032(5) 0.0070(5) -0.0026(5)
N2 0.0178(7) 0.0155(7) 0.0220(7) -0.0024(5) 0.0058(6) 0.0025(5)
O3 0.0184(6) 0.0295(7) 0.0233(6) -0.0036(4) -0.0017(5) -0.0006(4)
C1 0.0178(7) 0.0156(8) 0.0188(8) 0.0003(6) 0.0071(6) 0.0027(6)
N1 0.0158(6) 0.0206(7) 0.0180(7) 0.0007(5) 0.0039(5) -0.0013(5)
N3 0.0184(7) 0.0282(8) 0.0154(7) 0.0005(5) 0.0028(6) -0.0031(5)
N4 0.0216(7) 0.0290(8) 0.0208(8) 0.0015(6) 0.0078(7) -0.0027(5)
N5 0.0278(9) 0.0567(12) 0.0241(9) 0.0003(7) -0.0008(8) -0.0120(7)

loop_
_atom_type_symbol
_atom_type_description
_atom_type_scat_dispersion_real
_atom_type_scat_dispersion_imag
_atom_type_scat_source
C C 0.0033 0.0016 'International Tables Vol C Tables 4.2.6.8 and 6.1.1.4'
H H 0.0000 0.0000 'International Tables Vol C Tables 4.2.6.8 and 6.1.1.4'
N N 0.0061 0.0033 'International Tables Vol C Tables 4.2.6.8 and 6.1.1.4'
O O 0.0106 0.0060 'International Tables Vol C Tables 4.2.6.8 and 6.1.1.4'
Na Na 0.0362 0.0249 'International Tables Vol C Tables 4.2.6.8 and 6.1.1.4'

loop_
_geom_angle_atom_site_label_1
_geom_angle_atom_site_label_2
_geom_angle_atom_site_label_3
_geom_angle
_geom_angle_site_symmetry_1
_geom_angle_site_symmetry_3
_geom_angle_publ_flag
Na O4 Na 100.75(5) . 1_545 ?
Na O4 H42 100.6(17) . . ?
Na O4 H42 133.7(17) 1_545 . ?
Na O4 H41 110.9(16) . . ?
Na O4 H41 105.5(16) 1_545 . ?
H42 O4 H41 104(2) . . ?
O4 Na O4 100.75(5) . 1_565 ?
O4 Na O3 152.91(5) . 2_655 ?
O4 Na O3 79.03(4) 1_565 2_655 ?
O4 Na O1 81.81(5) . . ?
O4 Na O1 70.79(5) 1_565 . ?
O3 Na O1 122.47(5) 2_655 . ?
O4 Na O2 96.83(5) . . ?
O4 Na O2 126.71(5) 1_565 . ?
O3 Na O2 104.97(4) 2_655 . ?
O1 Na O2 62.56(4) . . ?
O4 Na O3 76.78(4) . 2_645 ?
O4 Na O3 153.99(5) 1_565 2_645 ?
O3 Na O3 91.60(4) 2_655 2_645 ?
O1 Na O3 133.05(5) . 2_645 ?
O2 Na O3 79.05(4) . 2_645 ?
O4 Na O3 76.07(4) . 4_566 ?
O4 Na O3 78.55(4) 1_565 4_566 ?
O3 Na O3 77.38(4) 2_655 4_566 ?
O1 Na O3 137.78(4) . 4_566 ?
O2 Na O3 154.74(4) . 4_566 ?
O3 Na O3 75.73(4) 2_645 4_566 ?
O4 Na Na 39.68(3) . 1_545 ?
O4 Na Na 140.43(3) 1_565 1_545 ?
O3 Na Na 134.51(3) 2_655 1_545 ?
O1 Na Na 96.97(3) . 1_545 ?
O2 Na Na 71.86(3) . 1_545 ?
O3 Na Na 42.91(3) 2_645 1_545 ?
O3 Na Na 88.45(3) 4_566 1_545 ?
O4 Na Na 140.32(3) . 1_565 ?
O4 Na Na 39.57(3) 1_565 1_565 ?
O3 Na Na 45.49(3) 2_655 1_565 ?
O1 Na Na 83.03(3) . 1_565 ?
O2 Na Na 108.15(3) . 1_565 ?
O3 Na Na 137.09(3) 2_645 1_565 ?
O3 Na Na 91.55(3) 4_566 1_565 ?
Na Na Na 180.0 1_545 1_565 ?
O4 Na Na 112.00(4) . 3_666 ?
O4 Na Na 75.57(4) 1_565 3_666 ?
O3 Na Na 41.29(3) 2_655 3_666 ?
O1 Na Na 145.57(4) . 3_666 ?
O2 Na Na 140.12(4) . 3_666 ?
O3 Na Na 81.38(3) 2_645 3_666 ?
O3 Na Na 36.09(2) 4_566 3_666 ?
Na Na Na 113.882(17) 1_545 3_666 ?
Na Na Na 66.118(17) 1_565 3_666 ?
O4 Na H42 18.6(6) . . ?
O4 Na H42 86.6(5) 1_565 . ?
O3 Na H42 137.9(6) 2_655 . ?
O1 Na H42 88.4(6) . . ?
O2 Na H42 115.2(6) . . ?
O3 Na H42 84.3(5) 2_645 . ?
O3 Na H42 61.0(6) 4_566 . ?
Na Na H42 54.8(5) 1_545 . ?
Na Na H42 125.2(6) 1_565 . ?
Na Na H42 96.9(6) 3_666 . ?
N2 O2 Na 127.68(10) . . ?
C1 O1 Na 129.18(10) . . ?
O2 N2 O3 120.27(12) . . ?
O2 N2 N1 125.13(13) . . ?
O3 N2 N1 114.58(13) . . ?
N2 O3 Na 112.72(9) . 2_645 ?
N2 O3 Na 115.34(9) . 2_655 ?
Na O3 Na 91.60(4) 2_645 2_655 ?
N2 O3 Na 124.70(9) . 4_565 ?
Na O3 Na 102.62(4) 2_645 4_565 ?
Na O3 Na 104.27(4) 2_655 4_565 ?
O1 C1 N1 132.69(14) . . ?
O1 C1 N3 121.98(13) . . ?
N1 C1 N3 105.32(13) . . ?
N2 N1 C1 116.04(13) . . ?
N4 N3 C1 111.17(13) . . ?
N5 N4 N3 173.91(16) . . ?

loop_
_geom_bond_atom_site_label_1
_geom_bond_atom_site_label_2
_geom_bond_distance
_geom_bond_site_symmetry_2
_geom_bond_publ_flag
O4 Na 2.3534(13) . ?
O4 Na 2.3589(13) 1_545 ?
O4 H42 0.86(3) . ?
O4 H41 0.81(3) . ?
Na O1 2.5175(13) . ?
Na O2 2.5186(13) . ?
Na H42 2.65(2) . ?
O2 N2 1.2325(17) . ?
O1 C1 1.2121(19) . ?
N2 O3 1.2652(16) . ?
N2 N1 1.3400(18) . ?
C1 N1 1.3721(19) . ?
C1 N3 1.439(2) . ?
N3 N4 1.2584(18) . ?
N4 N5 1.1183(18) . ?

loop_
_geom_contact_atom_site_label_1
_geom_contact_atom_site_label_2
_geom_contact_distance
_geom_contact_site_symmetry_1
_geom_contact_site_symmetry_2
_geom_contact_publ_flag
? ? ? ? ? ?

loop_
_geom_hbond_atom_site_label_D
_geom_hbond_atom_site_label_H
_geom_hbond_atom_site_label_A
_geom_hbond_distance_DH
_geom_hbond_distance_HA
_geom_hbond_distance_DA
_geom_hbond_angle_DHA
_geom_hbond_site_symmetry_A
O4 H42 N1 0.86(3) 1.97(3) 2.8090(18) 164(2) 4_566
O4 H41 O1 0.81(3) 2.39(2) 2.8276(18) 115.3(19) 1_545
O4 H42 N1 0.86(3) 1.97(3) 2.8090(18) 164(2) 4_566
O4 H41 O1 0.81(3) 2.39(2) 2.8276(18) 115.3(19) 1_545

loop_
_geom_torsion_atom_site_label_1
_geom_torsion_atom_site_label_2
_geom_torsion_atom_site_label_3
_geom_torsion_atom_site_label_4
_geom_torsion
_geom_torsion_site_symmetry_1
_geom_torsion_site_symmetry_2
_geom_torsion_site_symmetry_3
_geom_torsion_site_symmetry_4
_geom_torsion_publ_flag
Na O2 N2 O3 -127.44(11) . . . . ?
Na O2 N2 N1 54.52(18) . . . . ?
O2 N2 O3 Na -15.27(16) . . . 2_645 ?
N1 N2 O3 Na 162.96(9) . . . 2_645 ?
O2 N2 O3 Na 88.13(13) . . . 2_655 ?
N1 N2 O3 Na -93.63(12) . . . 2_655 ?
O2 N2 O3 Na -140.59(11) . . . 4_565 ?
N1 N2 O3 Na 37.64(15) . . . 4_565 ?
Na O1 C1 N1 -25.0(3) . . . . ?
Na O1 C1 N3 153.82(11) . . . . ?
O2 N2 N1 C1 -9.8(2) . . . . ?
O3 N2 N1 C1 172.06(12) . . . . ?
O1 C1 N1 N2 -4.9(2) . . . . ?
N3 C1 N1 N2 176.15(12) . . . . ?
O1 C1 N3 N4 -1.9(2) . . . . ?
N1 C1 N3 N4 177.16(12) . . . . ?
